data_4311886
loop_
_publ_author_name
'F. Albert Cotton'
'James P. Donahue'
'Michael B. Hall'
'Carlos A. Murillo'
'Dino Villagr\'an'

_publ_contact_author_phone 979-845-4432
_publ_section_title
;
 Reaction Products of W(CO)6 with Formamidines; Electronic Structure of a
 W2(\m-CO)2 Core with Unsymmetric Bridging Carbonyls
;
_journal_name_full 'Inorganic Chemistry'
_journal_page_first 6954
_journal_page_last 6964
_journal_paper_doi 10.1021/ic049116c
_journal_volume 43
_journal_year 2004
_chemical_formula_moiety
;
 W2 ((H3 C O C6 H4 N)2 C H)4 (C O)2 , C H2 Cl2
;
_chemical_formula_sum 'C63 H62 Cl2 N8 O10 W2'
_chemical_formula_weight 1529.81
_chemical_melting_point ?
_chemical_name_common W2(DAniF)4(mu-CO)2.CH2Cl2
_chemical_name_systematic
;
 ?
;
_space_group_IT_number 2
_symmetry_cell_setting triclinic
_symmetry_space_group_name_Hall '-P 1'
_symmetry_space_group_name_H-M 'P -1'
_atom_sites_solution_hydrogens geom
_atom_sites_solution_primary direct
_atom_sites_solution_secondary difmap
_audit_creation_method SHELXL-97
_cell_angle_alpha 69.945(4)
_cell_angle_beta 74.968(5)
_cell_angle_gamma 87.891(5)
_cell_formula_units_Z 2
_cell_length_a 12.924(3)
_cell_length_b 15.897(4)
_cell_length_c 16.704(4)
_cell_measurement_reflns_used 8609
_cell_measurement_temperature 213(2)
_cell_measurement_theta_max 49.981
_cell_measurement_theta_min 4.440
_cell_volume 3108.3(13)
_computing_cell_refinement 'SAINT V 6.28A 2001'
_computing_data_collection 'SMART V 5.618 2000'
_computing_data_reduction 'SAINT V 6.28A 2001'
_computing_molecular_graphics 'SHELXTL V. 5.03 (Siemens, 1994)'
_computing_publication_material CIFTAB
_computing_structure_refinement 'SHELXL-97 (Sheldrick, 1997)'
_computing_structure_solution 'SHELXS-97 (Sheldrick, 1990)'
_diffrn_ambient_temperature 213(2)
_diffrn_measured_fraction_theta_full 0.969
_diffrn_measured_fraction_theta_max 0.969
_diffrn_measurement_device 'Bruker SMART 1000'
_diffrn_measurement_device_type 'area detector'
_diffrn_measurement_method 'omega scans'
_diffrn_radiation_monochromator graphite
_diffrn_radiation_source 'normal-focus sealed tube'
_diffrn_radiation_type MoK\a
_diffrn_radiation_wavelength 0.71073
_diffrn_reflns_av_R_equivalents 0.0298
_diffrn_reflns_av_sigmaI/netI 0.0581
_diffrn_reflns_limit_h_max 12
_diffrn_reflns_limit_h_min -15
_diffrn_reflns_limit_k_max 18
_diffrn_reflns_limit_k_min -18
_diffrn_reflns_limit_l_max 16
_diffrn_reflns_limit_l_min -19
_diffrn_reflns_number 17399
_diffrn_reflns_theta_full 25.05
_diffrn_reflns_theta_max 25.05
_diffrn_reflns_theta_min 1.63
_diffrn_standards_number 'none (area detector data)'
_exptl_absorpt_coefficient_mu 3.848
_exptl_absorpt_correction_T_max 0.6858
_exptl_absorpt_correction_T_min 0.2763
_exptl_absorpt_correction_type multi-scan
_exptl_crystal_colour red
_exptl_crystal_density_diffrn 1.635
_exptl_crystal_density_meas ?
_exptl_crystal_density_method .
_exptl_crystal_description needle
_exptl_crystal_F_000 1516
_exptl_crystal_size_max 0.45
_exptl_crystal_size_mid 0.38
_exptl_crystal_size_min 0.11
_refine_diff_density_max 3.413
_refine_diff_density_min -1.620
_refine_diff_density_rms 0.186
_refine_ls_extinction_method none
_refine_ls_goodness_of_fit_ref 1.037
_refine_ls_hydrogen_treatment noref
_refine_ls_matrix_type full
_refine_ls_number_parameters 587
_refine_ls_number_reflns 10661
_refine_ls_number_restraints 0
_refine_ls_restrained_S_all 1.037
_refine_ls_R_factor_all 0.0905
_refine_ls_R_factor_gt 0.0645
_refine_ls_shift/su_max 0.004
_refine_ls_shift/su_mean 0.000
_refine_ls_structure_factor_coef Fsqd
_refine_ls_weighting_details 'calc w=1/[\s^2^(Fo^2^)+(0.0840P)^2^+37.1767P] where P=(Fo^2^+2Fc^2^)/3'
_refine_ls_weighting_scheme calc
_refine_ls_wR_factor_gt 0.1697
_refine_ls_wR_factor_ref 0.1906
_reflns_number_gt 7884
_reflns_number_total 10661
_reflns_threshold_expression I>2sigma(I)
_cod_data_source_file ic049116csi20040706_041210_2.cif
_cod_data_source_block 1,CH2Cl2
_cod_depositor_comments
;
The following automatic conversions were performed:
'_geom_bond_publ_flag' value 'Y' changed to 'y' according to
'/home/adriana/struct/CIF-dictionaries/cif_core.dic' dictionary named
'cif_core.dic' version 2.4.1 from 2010-06-29 (42
times).

'_geom_bond_publ_flag' value 'N' changed to 'n' according to
'/home/adriana/struct/CIF-dictionaries/cif_core.dic' dictionary named
'cif_core.dic' version 2.4.1 from 2010-06-29 (104
times).

'_geom_angle_publ_flag' value 'Y' changed to 'y' according to
'/home/adriana/struct/CIF-dictionaries/cif_core.dic' dictionary named
'cif_core.dic' version 2.4.1 from 2010-06-29 (106
times).

'_geom_angle_publ_flag' value 'N' changed to 'n' according to
'/home/adriana/struct/CIF-dictionaries/cif_core.dic' dictionary named
'cif_core.dic' version 2.4.1 from 2010-06-29 (146 times).

Automatic conversion script
Id: cif_fix_enum 1555 2011-01-17 13:19:09Z saulius 

The following automatic conversions were performed:

'_chemical_melting_point' value 'not measured' was changed to '?' -
the value is undefined or not given.

Automatic conversion script
Id: cif_fix_values 1569 2011-02-09 13:29:24Z adriana 

The following automatic conversions were performed:
data name '_publ_contact_author-phone' replaced with
'_publ_contact_author_phone' as specified in the replacement file
'/home/antanas/src/cod-tools/trunk/data/replacement-values/replacement_tags.lst'.

Automatic conversion script
Id: cif_correct_tags 4998 2017-03-02 13:24:31Z antanas 
;
_cod_original_cell_volume 3108.3(14)
_cod_database_code 4311886

loop_
_symmetry_equiv_pos_as_xyz
'x, y, z'
'-x, -y, -z'

loop_
_atom_site_label
_atom_site_type_symbol
_atom_site_fract_x
_atom_site_fract_y
_atom_site_fract_z
_atom_site_U_iso_or_equiv
_atom_site_adp_type
_atom_site_occupancy
_atom_site_symmetry_multiplicity
_atom_site_calc_flag
_atom_site_refinement_flags
_atom_site_disorder_assembly
_atom_site_disorder_group
W1 W 0.91008(3) 0.47278(3) 1.00295(3) 0.04062(16) Uani 1 1 d . . .
W2 W 0.05858(4) 0.95192(3) 0.46544(3) 0.05453(19) Uani 1 1 d . . .
O1 O 1.0906(8) 0.4555(8) 0.8458(6) 0.073(3) Uani 1 1 d . C .
O3 O 0.4901(7) 0.7324(7) 0.8700(7) 0.071(3) Uani 1 1 d . . .
O4 O 0.4562(14) 0.4448(15) 1.3975(10) 0.149(7) Uani 1 1 d . . .
O6 O 0.1570(11) 1.0167(9) 0.5875(8) 0.106(4) Uani 1 1 d . D .
O8 O 0.4301(9) 1.0821(9) 0.0477(7) 0.089(3) Uani 1 1 d . D .
N1 N 0.9486(7) 0.3413(6) 1.0746(6) 0.044(2) Uani 1 1 d . . .
N2 N 0.8811(7) 0.6052(6) 0.9328(6) 0.041(2) Uani 1 1 d . . .
N3 N 0.7421(6) 0.4465(6) 1.0828(6) 0.042(2) Uani 1 1 d . . .
N4 N 0.7874(7) 0.4261(6) 0.9544(7) 0.046(2) Uani 1 1 d . . .
N5 N -0.0203(8) 0.8399(6) 0.5730(6) 0.048(2) Uani 1 1 d . . .
N6 N 0.1295(8) 1.0695(6) 0.3590(6) 0.048(2) Uani 1 1 d . . .
N7 N 0.2049(10) 0.8796(8) 0.4479(8) 0.073(4) Uani 1 1 d . . .
N8 N 0.0847(13) 0.8809(8) 0.3703(9) 0.084(4) Uani 1 1 d . . .
C1 C 1.0356(9) 0.4705(8) 0.9056(8) 0.045(3) Uani 1 1 d . . .
C2 C 1.0425(8) 0.3284(7) 1.0925(7) 0.042(3) Uani 1 1 d . . .
H2 H 1.0571 0.2700 1.1244 0.051 Uiso 1 1 calc R . .
C3 C 0.8796(9) 0.2593(8) 1.1070(8) 0.049(3) Uani 1 1 d . A .
C4 C 0.8474(12) 0.2086(9) 1.1939(9) 0.064(4) Uani 1 1 d . . .
H4 H 0.8656 0.2296 1.2350 0.076 Uiso 1 1 calc R . .
C5 C 0.7903(12) 0.1292(9) 1.2241(10) 0.070(4) Uani 1 1 d . A .
H5 H 0.7702 0.0955 1.2848 0.084 Uiso 1 1 calc R . .
C6 C 0.7622(12) 0.0984(9) 1.1644(11) 0.067(4) Uani 1 1 d . . .
C7 C 0.7959(14) 0.1494(11) 1.0747(11) 0.080(5) Uani 1 1 d . A .
H7 H 0.7788 0.1287 1.0331 0.096 Uiso 1 1 calc R . .
C8 C 0.8533(13) 0.2287(9) 1.0469(10) 0.068(4) Uani 1 1 d . . .
H8 H 0.8750 0.2628 0.9864 0.082 Uiso 1 1 calc R A .
O2A O 0.688(2) 0.0269(15) 1.1985(17) 0.062(4) Uiso 0.49(3) 1 d P A 1
C9A C 0.645(3) -0.024(2) 1.293(2) 0.074(6) Uiso 0.49(3) 1 d P A 1
H9A1 H 0.5940 -0.0712 1.2999 0.112 Uiso 0.49(3) 1 calc PR A 1
H9A2 H 0.6097 0.0154 1.3229 0.112 Uiso 0.49(3) 1 calc PR A 1
H9A3 H 0.7035 -0.0512 1.3176 0.112 Uiso 0.49(3) 1 calc PR A 1
O2B O 0.720(2) 0.0144(14) 1.1718(16) 0.062(4) Uiso 0.51(3) 1 d P A 2
C9B C 0.687(3) -0.037(2) 1.263(2) 0.074(6) Uiso 0.51(3) 1 d P A 2
H9B1 H 0.6561 -0.0954 1.2705 0.112 Uiso 0.51(3) 1 calc PR A 2
H9B2 H 0.6328 -0.0064 1.2932 0.112 Uiso 0.51(3) 1 calc PR A 2
H9B3 H 0.7477 -0.0459 1.2880 0.112 Uiso 0.51(3) 1 calc PR A 2
C10 C 0.7807(8) 0.6357(8) 0.9140(8) 0.046(3) Uani 1 1 d . . .
C11 C 0.7015(10) 0.6586(9) 0.9767(9) 0.054(3) Uani 1 1 d . . .
H11 H 0.7132 0.6517 1.0318 0.065 Uiso 1 1 calc R . .
C12 C 0.6073(10) 0.6907(9) 0.9589(9) 0.059(3) Uani 1 1 d . . .
H12 H 0.5552 0.7061 1.0018 0.071 Uiso 1 1 calc R . .
C13 C 0.5885(9) 0.7008(8) 0.8802(8) 0.050(3) Uani 1 1 d . . .
C14 C 0.6630(12) 0.6792(9) 0.8181(9) 0.066(4) Uani 1 1 d . . .
H14 H 0.6494 0.6863 0.7636 0.079 Uiso 1 1 calc R . .
C15 C 0.7630(10) 0.6454(8) 0.8349(9) 0.055(3) Uani 1 1 d . . .
H15 H 0.8151 0.6303 0.7918 0.066 Uiso 1 1 calc R . .
C16 C 0.4734(13) 0.7540(11) 0.7834(11) 0.083(5) Uani 1 1 d . . .
H16A H 0.4022 0.7757 0.7839 0.124 Uiso 1 1 calc R . .
H16B H 0.4802 0.7008 0.7670 0.124 Uiso 1 1 calc R . .
H16C H 0.5267 0.8001 0.7410 0.124 Uiso 1 1 calc R . .
C17 C 0.7091(8) 0.4264(6) 1.0217(6) 0.033(2) Uiso 1 1 d . C .
H17 H 0.6368 0.4138 1.0268 0.040 Uiso 1 1 calc R . .
C18 C 0.6697(9) 0.4514(8) 1.1596(8) 0.050(3) Uani 1 1 d . . .
C19 C 0.5652(10) 0.4826(9) 1.1627(9) 0.060(3) Uani 1 1 d . B .
H19 H 0.5428 0.5042 1.1104 0.072 Uiso 1 1 calc R . .
C20 C 0.4961(12) 0.4817(12) 1.2406(10) 0.080(5) Uani 1 1 d . . .
H20 H 0.4281 0.5049 1.2408 0.096 Uiso 1 1 calc R B .
C21 C 0.5257(13) 0.4472(12) 1.3186(10) 0.078(5) Uani 1 1 d . B .
C22 C 0.6256(13) 0.4178(13) 1.3175(10) 0.084(5) Uani 1 1 d . . .
H22 H 0.6462 0.3965 1.3707 0.101 Uiso 1 1 calc R B .
C23 C 0.6993(11) 0.4184(11) 1.2388(9) 0.067(4) Uani 1 1 d . B .
H23 H 0.7678 0.3966 1.2396 0.081 Uiso 1 1 calc R . .
C24A C 0.353(5) 0.467(4) 1.413(4) 0.170(16) Uiso 0.56(3) 1 d P B 1
H24A H 0.3249 0.4587 1.4749 0.255 Uiso 0.56(3) 1 calc PR B 1
H24B H 0.3111 0.4279 1.3973 0.255 Uiso 0.56(3) 1 calc PR B 1
H24C H 0.3484 0.5286 1.3773 0.255 Uiso 0.56(3) 1 calc PR B 1
C24B C 0.480(6) 0.454(5) 1.467(5) 0.170(16) Uiso 0.44(3) 1 d P B 2
H24D H 0.4148 0.4505 1.5126 0.255 Uiso 0.44(3) 1 calc PR B 2
H24E H 0.5187 0.5111 1.4495 0.255 Uiso 0.44(3) 1 calc PR B 2
H24F H 0.5250 0.4058 1.4900 0.255 Uiso 0.44(3) 1 calc PR B 2
O5A O 0.727(3) 0.327(2) 0.6815(19) 0.068(9) Uiso 0.42(3) 1 d P C 3
C25A C 0.768(3) 0.406(2) 0.8866(17) 0.049(3) Uiso 0.42(3) 1 d PG C 3
C26A C 0.843(2) 0.439(2) 0.805(2) 0.061(4) Uiso 0.42(3) 1 d PG C 3
H26A H 0.8994 0.4800 0.7967 0.073 Uiso 0.42(3) 1 calc PR C 3
C27A C 0.836(2) 0.4112(19) 0.7365(15) 0.066(5) Uiso 0.42(3) 1 d PG C 3
H27A H 0.8871 0.4333 0.6815 0.079 Uiso 0.42(3) 1 calc PR C 3
C28A C 0.753(3) 0.3507(19) 0.7492(17) 0.060(5) Uiso 0.42(3) 1 d PG C 3
C29A C 0.678(2) 0.318(2) 0.831(2) 0.073(4) Uiso 0.42(3) 1 d PG C 3
H29A H 0.6221 0.2772 0.8391 0.088 Uiso 0.42(3) 1 calc PR C 3
C30A C 0.685(2) 0.346(2) 0.8993(16) 0.059(4) Uiso 0.42(3) 1 d PG C 3
H30A H 0.6344 0.3239 0.9543 0.071 Uiso 0.42(3) 1 calc PR C 3
C31A C 0.813(5) 0.359(4) 0.599(3) 0.110(10) Uiso 0.42(3) 1 d P C 3
H31A H 0.7935 0.3415 0.5543 0.165 Uiso 0.42(3) 1 calc PR C 3
H31B H 0.8791 0.3317 0.6093 0.165 Uiso 0.42(3) 1 calc PR C 3
H31C H 0.8231 0.4234 0.5794 0.165 Uiso 0.42(3) 1 calc PR C 3
O5B O 0.685(3) 0.328(2) 0.6901(19) 0.105(10) Uiso 0.58(3) 1 d P C 4
C25B C 0.7714(19) 0.3929(16) 0.8852(12) 0.049(3) Uiso 0.58(3) 1 d PG C 4
C26B C 0.8252(17) 0.4390(13) 0.7977(14) 0.061(4) Uiso 0.58(3) 1 d PG C 4
H26B H 0.8791 0.4836 0.7842 0.073 Uiso 0.58(3) 1 calc PR C 4
C27B C 0.7993(18) 0.4190(13) 0.7302(10) 0.066(5) Uiso 0.58(3) 1 d PG C 4
H27B H 0.8357 0.4501 0.6710 0.079 Uiso 0.58(3) 1 calc PR C 4
C28B C 0.7197(19) 0.3531(14) 0.7502(12) 0.060(5) Uiso 0.58(3) 1 d PG C 4
C29B C 0.6659(17) 0.3070(14) 0.8377(14) 0.073(4) Uiso 0.58(3) 1 d PG C 4
H29B H 0.6120 0.2624 0.8512 0.088 Uiso 0.58(3) 1 calc PR C 4
C30B C 0.6917(18) 0.3270(16) 0.9052(10) 0.059(4) Uiso 0.58(3) 1 d PG C 4
H30B H 0.6553 0.2958 0.9644 0.071 Uiso 0.58(3) 1 calc PR C 4
C31B C 0.729(3) 0.381(3) 0.597(2) 0.110(10) Uiso 0.58(3) 1 d P C 4
H31D H 0.7006 0.3568 0.5605 0.165 Uiso 0.58(3) 1 calc PR C 4
H31E H 0.8067 0.3794 0.5818 0.165 Uiso 0.58(3) 1 calc PR C 4
H31F H 0.7096 0.4429 0.5862 0.165 Uiso 0.58(3) 1 calc PR C 4
C32 C 0.1014(12) 1.0024(10) 0.5492(10) 0.063(4) Uiso 1 1 d . . .
C33 C -0.0959(9) 0.8504(8) 0.6403(7) 0.043(3) Uiso 1 1 d . . .
H33 H -0.1265 0.7992 0.6889 0.052 Uiso 1 1 calc R . .
O7A O 0.0715(15) 0.4895(12) 0.5839(12) 0.059(3) Uiso 0.595(16) 1 d P D 1
C34A C -0.0070(12) 0.7440(7) 0.5797(9) 0.043(3) Uiso 0.595(16) 1 d PG D 1
C35A C 0.0482(13) 0.6931(9) 0.6394(8) 0.045(4) Uiso 0.595(16) 1 d PG D 1
H35A H 0.0684 0.7173 0.6775 0.054 Uiso 0.595(16) 1 calc PR D 1
C36A C 0.0734(13) 0.6064(9) 0.6428(9) 0.050(4) Uiso 0.595(16) 1 d PG D 1
H36A H 0.1108 0.5720 0.6832 0.060 Uiso 0.595(16) 1 calc PR D 1
C37A C 0.0435(13) 0.5706(7) 0.5865(10) 0.055(4) Uiso 0.595(16) 1 d PG D 1
C38A C -0.0117(14) 0.6214(9) 0.5268(11) 0.059(5) Uiso 0.595(16) 1 d PG D 1
H38A H -0.0319 0.5972 0.4887 0.071 Uiso 0.595(16) 1 calc PR D 1
C39A C -0.0369(12) 0.7081(9) 0.5233(10) 0.052(4) Uiso 0.595(16) 1 d PG D 1
H39A H -0.0743 0.7426 0.4829 0.063 Uiso 0.595(16) 1 calc PR D 1
C40A C 0.144(2) 0.4396(18) 0.6344(17) 0.060(5) Uiso 0.595(16) 1 d P D 1
H40A H 0.1553 0.3826 0.6251 0.090 Uiso 0.595(16) 1 calc PR D 1
H40B H 0.1121 0.4289 0.6967 0.090 Uiso 0.595(16) 1 calc PR D 1
H40C H 0.2116 0.4738 0.6152 0.090 Uiso 0.595(16) 1 calc PR D 1
O7B O 0.034(2) 0.4782(17) 0.6098(18) 0.059(3) Uiso 0.405(16) 1 d P D 2
C34B C 0.0068(17) 0.7515(10) 0.5842(14) 0.043(3) Uiso 0.405(16) 1 d PG D 2
C35B C 0.0939(17) 0.7102(13) 0.6126(15) 0.045(4) Uiso 0.405(16) 1 d PG D 2
H35B H 0.1424 0.7427 0.6258 0.054 Uiso 0.405(16) 1 calc PR D 2
C36B C 0.1093(16) 0.6208(13) 0.6214(16) 0.050(4) Uiso 0.405(16) 1 d PG D 2
H36B H 0.1682 0.5928 0.6406 0.060 Uiso 0.405(16) 1 calc PR D 2
C37B C 0.0376(18) 0.5727(10) 0.6018(16) 0.055(4) Uiso 0.405(16) 1 d PG D 2
C38B C -0.0496(17) 0.6140(13) 0.5734(18) 0.059(5) Uiso 0.405(16) 1 d PG D 2
H38B H -0.0981 0.5814 0.5602 0.071 Uiso 0.405(16) 1 calc PR D 2
C39B C -0.0649(14) 0.7034(13) 0.5647(17) 0.052(4) Uiso 0.405(16) 1 d PG D 2
H39B H -0.1238 0.7313 0.5455 0.063 Uiso 0.405(16) 1 calc PR D 2
C40B C 0.101(3) 0.425(3) 0.647(3) 0.060(5) Uiso 0.405(16) 1 d P D 2
H40D H 0.0904 0.3655 0.6471 0.090 Uiso 0.405(16) 1 calc PR D 2
H40E H 0.0891 0.4237 0.7075 0.090 Uiso 0.405(16) 1 calc PR D 2
H40F H 0.1745 0.4481 0.6146 0.090 Uiso 0.405(16) 1 calc PR D 2
C41 C 0.2091(10) 1.0713(7) 0.2799(7) 0.046(3) Uani 1 1 d . D .
C42 C 0.3155(10) 1.0544(8) 0.2799(8) 0.049(3) Uani 1 1 d . . .
H42 H 0.3361 1.0419 0.3327 0.059 Uiso 1 1 calc R D .
C43 C 0.3903(11) 1.0556(9) 0.2053(9) 0.059(3) Uani 1 1 d . D .
H43 H 0.4615 1.0426 0.2066 0.071 Uiso 1 1 calc R . .
C44 C 0.3605(11) 1.0759(10) 0.1285(9) 0.062(3) Uani 1 1 d . . .
C45 C 0.2581(13) 1.0942(12) 0.1262(9) 0.076(4) Uani 1 1 d . D .
H45 H 0.2393 1.1102 0.0724 0.092 Uiso 1 1 calc R . .
C46 C 0.1812(11) 1.0896(10) 0.2024(9) 0.064(4) Uani 1 1 d . . .
H46 H 0.1093 1.0990 0.2011 0.077 Uiso 1 1 calc R D .
C47 C 0.5428(15) 1.0747(16) 0.0438(13) 0.109(7) Uani 1 1 d . . .
H47A H 0.5830 1.0801 -0.0156 0.164 Uiso 1 1 calc R D .
H47B H 0.5536 1.0169 0.0848 0.164 Uiso 1 1 calc R . .
H47C H 0.5676 1.1222 0.0597 0.164 Uiso 1 1 calc R . .
C48 C 0.1770(17) 0.8562(8) 0.3863(9) 0.087(6) Uani 1 1 d . D .
H48 H 0.2221 0.8232 0.3557 0.104 Uiso 1 1 calc R E 4
O9A O 0.569(3) 0.798(2) 0.5681(19) 0.124(7) Uiso 0.557(10) 1 d P D 1
C49A C 0.2933(12) 0.8493(12) 0.4679(11) 0.051(4) Uiso 0.557(10) 1 d PG D 1
C50A C 0.2901(13) 0.8454(13) 0.5529(10) 0.075(6) Uiso 0.557(10) 1 d PG D 1
H50A H 0.2260 0.8554 0.5897 0.089 Uiso 0.557(10) 1 calc PR D 1
C51A C 0.3817(17) 0.8267(16) 0.5834(11) 0.096(8) Uiso 0.557(10) 1 d PG D 1
H51A H 0.3795 0.8241 0.6409 0.115 Uiso 0.557(10) 1 calc PR D 1
C52A C 0.4765(14) 0.8120(16) 0.5289(15) 0.096(8) Uiso 0.557(10) 1 d PG D 1
C53A C 0.4797(13) 0.8158(16) 0.4438(14) 0.098(9) Uiso 0.557(10) 1 d PG D 1
H53A H 0.5438 0.8058 0.4070 0.117 Uiso 0.557(10) 1 calc PR D 1
C54A C 0.3881(15) 0.8345(14) 0.4133(10) 0.097(8) Uiso 0.557(10) 1 d PG D 1
H54A H 0.3902 0.8371 0.3558 0.116 Uiso 0.557(10) 1 calc PR D 1
C55A C 0.637(6) 0.767(5) 0.517(4) 0.19(2) Uiso 0.557(10) 1 d P D 1
H55A H 0.7018 0.7548 0.5373 0.281 Uiso 0.557(10) 1 calc PR D 1
H55B H 0.6539 0.8100 0.4576 0.281 Uiso 0.557(10) 1 calc PR D 1
H55C H 0.6072 0.7112 0.5176 0.281 Uiso 0.557(10) 1 calc PR D 1
O9B O 0.613(3) 0.864(3) 0.556(2) 0.124(7) Uiso 0.443(10) 1 d P D 2
C49B C 0.3223(15) 0.8764(15) 0.4793(14) 0.051(4) Uiso 0.443(10) 1 d PG D 2
C50B C 0.3604(19) 0.9407(14) 0.5054(16) 0.075(6) Uiso 0.443(10) 1 d PG D 2
H50B H 0.3200 0.9903 0.5088 0.089 Uiso 0.443(10) 1 calc PR D 2
C51B C 0.458(2) 0.9317(17) 0.5264(18) 0.096(8) Uiso 0.443(10) 1 d PG D 2
H51B H 0.4843 0.9751 0.5441 0.115 Uiso 0.443(10) 1 calc PR D 2
C52B C 0.5183(16) 0.8583(19) 0.5214(19) 0.096(8) Uiso 0.443(10) 1 d PG D 2
C53B C 0.480(2) 0.7940(16) 0.495(2) 0.098(9) Uiso 0.443(10) 1 d PG D 2
H53B H 0.5206 0.7444 0.4919 0.117 Uiso 0.443(10) 1 calc PR D 2
C54B C 0.382(2) 0.8031(14) 0.4742(18) 0.097(8) Uiso 0.443(10) 1 d PG D 2
H54B H 0.3563 0.7596 0.4566 0.116 Uiso 0.443(10) 1 calc PR D 2
C55B C 0.684(7) 0.807(6) 0.530(6) 0.19(2) Uiso 0.443(10) 1 d P D 2
H55D H 0.7466 0.8075 0.5509 0.281 Uiso 0.443(10) 1 calc PR D 2
H55E H 0.7046 0.8263 0.4657 0.281 Uiso 0.443(10) 1 calc PR D 2
H55F H 0.6503 0.7468 0.5538 0.281 Uiso 0.443(10) 1 calc PR D 2
O10A O -0.077(3) 0.814(2) 0.105(2) 0.140(9) Uiso 0.629(10) 1 d P D 3
C56A C 0.0409(13) 0.8655(11) 0.2997(9) 0.055(4) Uiso 0.629(10) 1 d PG D 3
C57A C 0.0644(14) 0.7877(10) 0.2799(11) 0.085(7) Uiso 0.629(10) 1 d PG D 3
H57A H 0.1033 0.7439 0.3121 0.103 Uiso 0.629(10) 1 calc PR D 3
C58A C 0.0303(16) 0.7746(10) 0.2124(12) 0.097(8) Uiso 0.629(10) 1 d PG D 3
H58A H 0.0461 0.7220 0.1990 0.116 Uiso 0.629(10) 1 calc PR D 3
C59A C -0.0272(16) 0.8393(13) 0.1648(11) 0.094(8) Uiso 0.629(10) 1 d PG D 3
C60A C -0.0507(14) 0.9171(11) 0.1846(11) 0.092(7) Uiso 0.629(10) 1 d PG D 3
H60A H -0.0896 0.9608 0.1524 0.110 Uiso 0.629(10) 1 calc PR D 3
C61A C -0.0166(13) 0.9302(9) 0.2521(11) 0.074(6) Uiso 0.629(10) 1 d PG D 3
H61A H -0.0324 0.9828 0.2655 0.089 Uiso 0.629(10) 1 calc PR D 3
C62A C -0.100(4) 0.892(3) 0.040(3) 0.160(15) Uiso 0.629(10) 1 d P D 3
H62A H -0.1340 0.8749 0.0020 0.239 Uiso 0.629(10) 1 calc PR D 3
H62B H -0.0339 0.9276 0.0045 0.239 Uiso 0.629(10) 1 calc PR D 3
H62C H -0.1482 0.9280 0.0685 0.239 Uiso 0.629(10) 1 calc PR D 3
O10B O -0.004(5) 0.831(3) 0.095(3) 0.140(9) Uiso 0.371(10) 1 d P D 4
C56B C 0.082(2) 0.8647(19) 0.3130(16) 0.055(4) Uiso 0.371(10) 1 d PG D 4
C57B C 0.1583(17) 0.867(2) 0.2363(19) 0.085(7) Uiso 0.371(10) 1 d PG D 4
H57B H 0.2308 0.8810 0.2293 0.103 Uiso 0.371(10) 1 calc PR D 4
C58B C 0.127(2) 0.848(2) 0.1701(16) 0.097(8) Uiso 0.371(10) 1 d PG D 4
H58B H 0.1792 0.8497 0.1183 0.116 Uiso 0.371(10) 1 calc PR D 4
C59B C 0.020(3) 0.827(2) 0.1805(18) 0.094(8) Uiso 0.371(10) 1 d PG D 4
C60B C -0.0563(19) 0.825(2) 0.257(2) 0.092(7) Uiso 0.371(10) 1 d PG D 4
H60B H -0.1288 0.8111 0.2642 0.110 Uiso 0.371(10) 1 calc PR D 4
C61B C -0.0255(19) 0.844(2) 0.3234(16) 0.074(6) Uiso 0.371(10) 1 d PG D 4
H61B H -0.0772 0.8423 0.3752 0.089 Uiso 0.371(10) 1 calc PR D 4
C62B C -0.115(7) 0.767(6) 0.141(6) 0.160(15) Uiso 0.371(10) 1 d P D 4
H62D H -0.1444 0.7601 0.0956 0.239 Uiso 0.371(10) 1 calc PR D 4
H62E H -0.1663 0.7942 0.1769 0.239 Uiso 0.371(10) 1 calc PR D 4
H62F H -0.0996 0.7084 0.1781 0.239 Uiso 0.371(10) 1 calc PR D 4
Cl1A Cl 0.3680(12) 0.2237(9) 0.8626(9) 0.137(3) Uiso 0.665(17) 1 d P F 5
Cl2A Cl 0.3406(14) 0.3053(11) 0.6887(10) 0.163(4) Uiso 0.665(17) 1 d P F 5
C63A C 0.304(4) 0.301(3) 0.792(3) 0.142(13) Uiso 0.665(17) 1 d P F 5
H63A H 0.2262 0.2865 0.8151 0.171 Uiso 0.665(17) 1 calc PR F 5
H63B H 0.3173 0.3607 0.7938 0.171 Uiso 0.665(17) 1 calc PR F 5
Cl1B Cl 0.414(2) 0.2010(17) 0.8369(17) 0.137(3) Uiso 0.335(17) 1 d P F 6
Cl2B Cl 0.392(3) 0.328(2) 0.671(2) 0.163(4) Uiso 0.335(17) 1 d P F 6
C63B C 0.419(7) 0.312(6) 0.765(5) 0.142(13) Uiso 0.335(17) 1 d P F 6
H63C H 0.3693 0.3453 0.7968 0.171 Uiso 0.335(17) 1 calc PR F 6
H63D H 0.4916 0.3386 0.7527 0.171 Uiso 0.335(17) 1 calc PR F 6

loop_
_atom_site_aniso_label
_atom_site_aniso_U_11
_atom_site_aniso_U_22
_atom_site_aniso_U_33
_atom_site_aniso_U_23
_atom_site_aniso_U_13
_atom_site_aniso_U_12
W1 0.0256(2) 0.0429(3) 0.0467(3) -0.0053(2) -0.01200(18) -0.00011(18)
W2 0.0583(3) 0.0353(3) 0.0523(3) -0.0090(2) 0.0053(2) 0.0134(2)
O1 0.052(6) 0.111(9) 0.056(6) -0.035(6) -0.004(5) 0.004(5)
O3 0.040(5) 0.075(6) 0.083(7) 0.001(5) -0.027(5) 0.005(4)
O4 0.105(12) 0.25(2) 0.095(11) -0.083(13) 0.002(9) 0.008(13)
O6 0.114(10) 0.116(10) 0.090(9) -0.018(7) -0.054(8) 0.015(8)
O8 0.081(8) 0.127(10) 0.059(6) -0.050(6) 0.006(5) 0.010(7)
N1 0.034(5) 0.041(5) 0.048(5) 0.000(4) -0.014(4) -0.001(4)
N2 0.023(4) 0.048(5) 0.042(5) 0.000(4) -0.014(4) 0.001(4)
N3 0.018(4) 0.053(6) 0.049(5) -0.008(4) -0.011(4) -0.009(4)
N4 0.034(5) 0.045(5) 0.067(6) -0.025(5) -0.018(4) 0.000(4)
N5 0.053(6) 0.032(5) 0.050(6) -0.012(4) -0.001(4) 0.011(4)
N6 0.057(6) 0.038(5) 0.036(5) -0.008(4) 0.003(4) 0.012(4)
N7 0.076(8) 0.066(8) 0.053(7) -0.010(6) 0.006(6) 0.030(6)
N8 0.117(12) 0.041(7) 0.084(9) -0.021(6) -0.013(8) 0.033(7)
C1 0.038(6) 0.044(6) 0.051(7) -0.010(5) -0.015(5) 0.004(5)
C2 0.033(6) 0.037(6) 0.047(6) -0.002(5) -0.012(5) 0.003(5)
C3 0.044(7) 0.044(6) 0.055(7) -0.004(5) -0.022(6) 0.002(5)
C4 0.069(9) 0.064(9) 0.057(8) -0.012(7) -0.027(7) -0.005(7)
C5 0.074(10) 0.056(8) 0.063(9) 0.010(7) -0.026(7) -0.024(7)
C6 0.066(9) 0.043(7) 0.096(11) -0.004(7) -0.050(8) -0.008(6)
C7 0.092(12) 0.071(10) 0.082(11) -0.018(8) -0.038(9) -0.018(9)
C8 0.086(11) 0.054(8) 0.061(8) -0.005(7) -0.031(8) -0.010(7)
C10 0.029(6) 0.045(6) 0.053(7) 0.001(5) -0.017(5) 0.000(5)
C11 0.040(7) 0.062(8) 0.060(8) -0.015(6) -0.022(6) 0.015(6)
C12 0.038(7) 0.067(9) 0.067(9) -0.017(7) -0.012(6) 0.003(6)
C13 0.032(6) 0.047(7) 0.056(7) 0.003(6) -0.012(5) -0.003(5)
C14 0.066(9) 0.062(8) 0.057(8) 0.012(7) -0.036(7) -0.011(7)
C15 0.045(7) 0.050(7) 0.062(8) -0.008(6) -0.017(6) -0.002(6)
C16 0.066(10) 0.079(10) 0.094(12) 0.006(9) -0.053(9) -0.007(8)
C18 0.040(6) 0.054(7) 0.046(7) -0.006(5) -0.011(5) -0.005(5)
C19 0.039(7) 0.071(9) 0.064(8) -0.015(7) -0.013(6) 0.000(6)
C20 0.055(9) 0.102(13) 0.067(10) -0.022(9) -0.001(7) 0.020(8)
C21 0.060(10) 0.110(13) 0.059(9) -0.036(9) 0.003(7) 0.008(9)
C22 0.063(10) 0.129(15) 0.053(9) -0.026(9) -0.007(7) -0.015(10)
C23 0.049(8) 0.098(11) 0.049(7) -0.014(7) -0.017(6) -0.009(7)
C41 0.060(8) 0.031(6) 0.041(6) -0.011(5) -0.003(5) -0.002(5)
C42 0.046(7) 0.055(7) 0.044(6) -0.018(5) -0.004(5) -0.002(6)
C43 0.060(8) 0.062(8) 0.055(8) -0.020(6) -0.014(6) 0.000(6)
C44 0.058(9) 0.069(9) 0.055(8) -0.025(7) -0.003(6) -0.007(7)
C45 0.080(11) 0.107(13) 0.044(8) -0.027(8) -0.019(7) 0.007(9)
C46 0.053(8) 0.080(10) 0.057(8) -0.023(7) -0.014(6) 0.020(7)
C47 0.086(14) 0.16(2) 0.084(12) -0.070(13) 0.016(10) -0.014(13)
C48 0.148(17) 0.025(6) 0.045(8) 0.006(6) 0.019(9) 0.028(8)

loop_
_atom_type_symbol
_atom_type_description
_atom_type_scat_dispersion_real
_atom_type_scat_dispersion_imag
_atom_type_scat_source
C C 0.0033 0.0016 'International Tables Vol C Tables 4.2.6.8 and 6.1.1.4'
H H 0.0000 0.0000 'International Tables Vol C Tables 4.2.6.8 and 6.1.1.4'
N N 0.0061 0.0033 'International Tables Vol C Tables 4.2.6.8 and 6.1.1.4'
O O 0.0106 0.0060 'International Tables Vol C Tables 4.2.6.8 and 6.1.1.4'
Cl Cl 0.1484 0.1585 'International Tables Vol C Tables 4.2.6.8 and 6.1.1.4'
W W -0.8490 6.8722 'International Tables Vol C Tables 4.2.6.8 and 6.1.1.4'

loop_
_geom_angle_atom_site_label_1
_geom_angle_atom_site_label_2
_geom_angle_atom_site_label_3
_geom_angle
_geom_angle_site_symmetry_1
_geom_angle_site_symmetry_3
_geom_angle_publ_flag
C1 W1 N2 92.0(4) . . y
C1 W1 N1 86.6(4) . . y
N2 W1 N1 176.5(3) . . y
C1 W1 N3 156.3(4) . . y
N2 W1 N3 91.6(3) . . y
N1 W1 N3 91.0(3) . . y
C1 W1 N4 96.7(4) . . y
N2 W1 N4 88.2(4) . . y
N1 W1 N4 95.1(4) . . y
N3 W1 N4 59.9(4) . . y
C1 W1 C1 109.4(4) . 2_767 y
N2 W1 C1 86.8(4) . 2_767 y
N1 W1 C1 90.6(4) . 2_767 y
N3 W1 C1 94.2(4) . 2_767 y
N4 W1 C1 153.6(4) . 2_767 y
C1 W1 W1 60.2(3) . 2_767 y
N2 W1 W1 88.7(2) . 2_767 y
N1 W1 W1 87.8(2) . 2_767 y
N3 W1 W1 143.3(2) . 2_767 y
N4 W1 W1 156.6(3) . 2_767 y
C1 W1 W1 49.2(3) 2_767 2_767 y
C1 W1 C17 126.3(4) . . y
N2 W1 C17 88.5(3) . . y
N1 W1 C17 94.9(3) . . y
N3 W1 C17 30.4(3) . . y
N4 W1 C17 29.6(3) . . y
C1 W1 C17 124.2(4) 2_767 . y
W1 W1 C17 173.0(2) 2_767 . y
C32 W2 N5 90.2(5) . . y
C32 W2 N6 89.1(5) . . y
N5 W2 N6 176.4(3) . . y
C32 W2 N7 93.1(6) . . y
N5 W2 N7 90.7(4) . . y
N6 W2 N7 92.9(4) . . y
C32 W2 N8 154.9(6) . . y
N5 W2 N8 93.9(4) . . y
N6 W2 N8 88.2(4) . . y
N7 W2 N8 62.1(6) . . y
C32 W2 C32 108.9(5) . 2_576 y
N5 W2 C32 87.8(5) . 2_576 y
N6 W2 C32 89.1(5) . 2_576 y
N7 W2 C32 157.9(6) . 2_576 y
N8 W2 C32 95.9(6) . 2_576 y
C32 W2 W2 57.9(4) . 2_576 y
N5 W2 W2 88.2(2) . 2_576 y
N6 W2 W2 88.4(2) . 2_576 y
N7 W2 W2 151.0(4) . 2_576 y
N8 W2 W2 146.8(4) . 2_576 y
C32 W2 W2 51.0(4) 2_576 2_576 y
C32 W2 C48 124.4(7) . . y
N5 W2 C48 93.6(4) . . y
N6 W2 C48 89.8(4) . . y
N7 W2 C48 31.5(6) . . y
N8 W2 C48 30.7(6) . . y
C32 W2 C48 126.6(7) 2_576 . y
W2 W2 C48 177.0(4) 2_576 . y
C13 O3 C16 116.7(12) . . n
C24B O4 C24A 100(4) . . n
C24B O4 C21 128(4) . . n
C24A O4 C21 128(3) . . n
C44 O8 C47 117.2(12) . . n
C2 N1 C3 113.8(9) . . y
C2 N1 W1 120.1(7) . . y
C3 N1 W1 126.1(7) . . y
C2 N2 C10 114.0(9) 2_767 . y
C2 N2 W1 120.0(7) 2_767 . y
C10 N2 W1 125.8(7) . . y
C17 N3 C18 121.8(9) . . y
C17 N3 W1 93.1(6) . . y
C18 N3 W1 144.8(8) . . y
C17 N4 C25A 121.0(16) . . y
C17 N4 C25B 122.3(12) . . y
C25A N4 C25B 7(2) . . y
C17 N4 W1 93.5(7) . . y
C25A N4 W1 145.3(15) . . y
C25B N4 W1 143.9(11) . . y
C33 N5 C34B 115.0(12) . . y
C33 N5 C34A 113.5(10) . . y
C34B N5 C34A 9.4(11) . . y
C33 N5 W2 120.8(7) . . y
C34B N5 W2 124.1(10) . . y
C34A N5 W2 125.5(8) . . y
C33 N6 C41 114.8(9) 2_576 . y
C33 N6 W2 119.8(7) 2_576 . y
C41 N6 W2 125.3(7) . . y
C49A N7 C48 117.1(14) . . y
C49A N7 C49B 20.8(11) . . y
C48 N7 C49B 133.6(14) . . y
C49A N7 W2 152.8(13) . . y
C48 N7 W2 90.0(10) . . y
C49B N7 W2 134.7(11) . . y
C56B N8 C48 107(2) . . y
C56B N8 C56A 19.6(16) . . y
C48 N8 C56A 125.7(14) . . y
C56B N8 W2 160.1(19) . . y
C48 N8 W2 90.2(11) . . y
C56A N8 W2 143.6(11) . . y
O1 C1 W1 162.6(11) . . y
O1 C1 W1 126.2(9) . 2_767 y
W1 C1 W1 70.6(4) . 2_767 y
N1 C2 N2 123.4(10) . 2_767 y
C4 C3 C8 118.6(12) . . n
C4 C3 N1 122.4(12) . . n
C8 C3 N1 118.9(11) . . n
C5 C4 C3 123.0(14) . . n
C4 C5 C6 118.9(13) . . n
O2A C6 C5 116.8(17) . . n
O2A C6 C7 123.6(16) . . n
C5 C6 C7 118.6(13) . . n
O2A C6 O2B 25.2(11) . . n
C5 C6 O2B 132.6(15) . . n
C7 C6 O2B 107.7(16) . . n
C8 C7 C6 120.7(15) . . n
C7 C8 C3 120.2(14) . . n
C6 O2A C9A 125(2) . . n
C6 O2B C9B 107(2) . . n
C15 C10 C11 119.2(11) . . n
C15 C10 N2 120.8(11) . . n
C11 C10 N2 120.0(11) . . n
C12 C11 C10 120.9(12) . . n
C13 C12 C11 120.6(13) . . n
C14 C13 C12 120.2(11) . . n
C14 C13 O3 124.1(12) . . n
C12 C13 O3 115.8(12) . . n
C13 C14 C15 120.4(12) . . n
C10 C15 C14 118.7(13) . . n
N4 C17 N3 113.3(9) . . y
N4 C17 W1 56.9(6) . . y
N3 C17 W1 56.6(5) . . y
C23 C18 N3 118.3(11) . . n
C23 C18 C19 117.7(12) . . n
N3 C18 C19 123.8(11) . . n
C20 C19 C18 121.2(13) . . n
C19 C20 C21 120.4(14) . . n
C22 C21 C20 119.6(13) . . n
C22 C21 O4 119.4(16) . . n
C20 C21 O4 120.9(16) . . n
C21 C22 C23 121.6(15) . . n
C18 C23 C22 119.3(14) . . n
C28A O5A C31A 111(3) . . n
N4 C25A C26A 117(2) . . n
N4 C25A C30A 122(2) . . n
C26A C25A C30A 120.0 . . n
C27A C26A C25A 120.0 . . n
C28A C27A C26A 120.0 . . n
C27A C28A C29A 120.0 . . n
C27A C28A O5A 125(2) . . n
C29A C28A O5A 114(2) . . n
C30A C29A C28A 120.0 . . n
C29A C30A C25A 120.0 . . n
C28B O5B C31B 116(3) . . n
C26B C25B C30B 120.0 . . n
C26B C25B N4 118.5(15) . . n
C30B C25B N4 120.7(15) . . n
C27B C26B C25B 120.0 . . n
C28B C27B C26B 120.0 . . n
O5B C28B C27B 126.1(18) . . n
O5B C28B C29B 113.9(18) . . n
C27B C28B C29B 120.0 . . n
C30B C29B C28B 120.0 . . n
C29B C30B C25B 120.0 . . n
O6 C32 W2 156.2(14) . . y
O6 C32 W2 132.6(13) . 2_576 y
W2 C32 W2 71.1(5) . 2_576 y
N6 C33 N5 122.7(10) 2_576 . y
C37A O7A C40A 120.2(18) . . n
C35A C34A C39A 120.0 . . n
C35A C34A N5 116.7(9) . . n
C39A C34A N5 123.0(9) . . n
C34A C35A C36A 120.0 . . n
C35A C36A C37A 120.0 . . n
O7A C37A C38A 117.9(12) . . n
O7A C37A C36A 122.0(12) . . n
C38A C37A C36A 120.0 . . n
C39A C38A C37A 120.0 . . n
C38A C39A C34A 120.0 . . n
C40B O7B C37B 119(3) . . n
C35B C34B C39B 120.0 . . n
C35B C34B N5 126.9(14) . . n
C39B C34B N5 113.1(14) . . n
C36B C35B C34B 120.0 . . n
C35B C36B C37B 120.0 . . n
C38B C37B C36B 120.0 . . n
C38B C37B O7B 110.2(17) . . n
C36B C37B O7B 129.7(17) . . n
C37B C38B C39B 120.0 . . n
C38B C39B C34B 120.0 . . n
C46 C41 C42 118.2(11) . . n
C46 C41 N6 120.3(12) . . n
C42 C41 N6 121.5(11) . . n
C43 C42 C41 121.4(12) . . n
C42 C43 C44 119.1(13) . . n
C45 C44 C43 120.8(13) . . n
C45 C44 O8 114.8(13) . . n
C43 C44 O8 124.4(14) . . n
C44 C45 C46 120.3(13) . . n
C41 C46 C45 120.1(13) . . n
N8 C48 N7 117.5(13) . . y
N8 C48 C56B 32.7(11) . . n
N7 C48 C56B 149.7(15) . . n
N8 C48 W2 59.2(8) . . y
N7 C48 W2 58.4(7) . . y
C56B C48 W2 91.4(11) . . n
C55A O9A C52A 103(4) . . n
N7 C49A C50A 110.3(13) . . n
N7 C49A C54A 128.9(13) . . n
C50A C49A C54A 120.0 . . n
C51A C50A C49A 120.0 . . n
C52A C51A C50A 120.0 . . n
C51A C52A C53A 120.0 . . n
C51A C52A O9A 114.3(19) . . n
C53A C52A O9A 125.7(19) . . n
C54A C53A C52A 120.0 . . n
C53A C54A C49A 120.0 . . n
C55B O9B C52B 106(5) . . n
C50B C49B C54B 120.0 . . n
C50B C49B N7 125.7(14) . . n
C54B C49B N7 114.3(14) . . n
C49B C50B C51B 120.0 . . n
C52B C51B C50B 120.0 . . n
C51B C52B C53B 120.0 . . n
C51B C52B O9B 107(2) . . n
C53B C52B O9B 133(2) . . n
C52B C53B C54B 120.0 . . n
C53B C54B C49B 120.0 . . n
C62A O10A C59A 110(3) . . n
C57A C56A C61A 120.0 . . n
C57A C56A N8 119.1(11) . . n
C61A C56A N8 120.8(11) . . n
C58A C57A C56A 120.0 . . n
C57A C58A C59A 120.0 . . n
C58A C59A C60A 120.0 . . n
C58A C59A O10A 116.9(18) . . n
C60A C59A O10A 122.2(18) . . n
C61A C60A C59A 120.0 . . n
C60A C61A C56A 120.0 . . n
C59B O10B C62B 96(4) . . n
N8 C56B C57B 134(2) . . n
N8 C56B C61B 106(2) . . n
C57B C56B C61B 120.0 . . n
N8 C56B C48 40.7(12) . . n
C57B C56B C48 98.2(16) . . n
C61B C56B C48 138.1(16) . . n
C56B C57B C58B 120.0 . . n
C57B C58B C59B 120.0 . . n
C58B C59B C60B 120.0 . . n
C58B C59B O10B 113(3) . . n
C60B C59B O10B 125(3) . . n
C61B C60B C59B 120.0 . . n
C60B C61B C56B 120.0 . . n
Cl2A C63A Cl1A 115(3) . . n
Cl2B C63B Cl1B 117(5) . . n

loop_
_geom_bond_atom_site_label_1
_geom_bond_atom_site_label_2
_geom_bond_distance
_geom_bond_site_symmetry_2
_geom_bond_publ_flag
W1 C1 1.986(12) . y
W1 N2 2.103(9) . y
W1 N1 2.137(9) . y
W1 N3 2.202(8) . y
W1 N4 2.211(9) . y
W1 C1 2.278(12) 2_767 y
W1 W1 2.4762(10) 2_767 y
W1 C17 2.636(10) . y
W2 C32 2.028(16) . y
W2 N5 2.104(9) . y
W2 N6 2.121(9) . y
W2 N7 2.183(11) . y
W2 N8 2.200(13) . y
W2 C32 2.212(15) 2_576 y
W2 W2 2.4688(10) 2_576 y
W2 C48 2.562(15) . y
O1 C1 1.159(14) . y
O3 C13 1.381(14) . n
O3 C16 1.438(17) . n
O4 C24B 1.33(7) . n
O4 C24A 1.35(6) . n
O4 C21 1.378(19) . n
O6 C32 1.152(18) . y
O8 C44 1.388(16) . n
O8 C47 1.44(2) . n
N1 C2 1.316(14) . y
N1 C3 1.462(15) . y
N2 C2 1.350(14) 2_767 y
N2 C10 1.441(13) . y
N3 C17 1.335(13) . y
N3 C18 1.402(15) . y
N4 C17 1.305(13) . y
N4 C25A 1.35(2) . y
N4 C25B 1.485(19) . y
N5 C33 1.338(14) . y
N5 C34B 1.397(17) . y
N5 C34A 1.498(13) . y
N6 C33 1.334(14) 2_576 y
N6 C41 1.440(14) . y
N7 C49A 1.302(18) . y
N7 C48 1.34(2) . y
N7 C49B 1.72(2) . y
N8 C56B 1.08(2) . y
N8 C48 1.31(2) . y
N8 C56A 1.52(2) . y
C1 W1 2.278(12) 2_767 y
C2 N2 1.350(14) 2_767 y
C3 C4 1.355(17) . n
C3 C8 1.373(19) . n
C4 C5 1.354(19) . n
C5 C6 1.38(2) . n
C6 O2A 1.37(2) . n
C6 C7 1.39(2) . n
C6 O2B 1.41(2) . n
C7 C8 1.36(2) . n
O2A C9A 1.47(4) . n
O2B C9B 1.42(4) . n
C10 C15 1.356(17) . n
C10 C11 1.397(17) . n
C11 C12 1.367(17) . n
C12 C13 1.354(18) . n
C13 C14 1.35(2) . n
C14 C15 1.439(18) . n
C18 C23 1.395(17) . n
C18 C19 1.416(17) . n
C19 C20 1.370(19) . n
C20 C21 1.38(2) . n
C21 C22 1.35(2) . n
C22 C23 1.41(2) . n
O5A C28A 1.42(4) . n
O5A C31A 1.47(6) . n
C25A C26A 1.3900 . n
C25A C30A 1.3900 . n
C26A C27A 1.3900 . n
C27A C28A 1.3900 . n
C28A C29A 1.3900 . n
C29A C30A 1.3900 . n
O5B C28B 1.38(3) . n
O5B C31B 1.46(4) . n
C25B C26B 1.3900 . n
C25B C30B 1.3900 . n
C26B C27B 1.3900 . n
C27B C28B 1.3900 . n
C28B C29B 1.3900 . n
C29B C30B 1.3900 . n
C32 W2 2.212(15) 2_576 y
C33 N6 1.333(14) 2_576 y
O7A C37A 1.34(2) . n
O7A C40A 1.45(3) . n
C34A C35A 1.3900 . n
C34A C39A 1.3900 . n
C35A C36A 1.3900 . n
C36A C37A 1.3900 . n
C37A C38A 1.3900 . n
C38A C39A 1.3900 . n
O7B C40B 1.31(4) . n
O7B C37B 1.46(3) . n
C34B C35B 1.3900 . n
C34B C39B 1.3900 . n
C35B C36B 1.3900 . n
C36B C37B 1.3900 . n
C37B C38B 1.3900 . n
C38B C39B 1.3900 . n
C41 C46 1.366(18) . n
C41 C42 1.392(17) . n
C42 C43 1.360(17) . n
C43 C44 1.364(19) . n
C44 C45 1.35(2) . n
C45 C46 1.378(19) . n
C48 C56B 1.92(3) . n
O9A C55A 1.27(7) . n
O9A C52A 1.48(3) . n
C49A C50A 1.3900 . n
C49A C54A 1.3900 . n
C50A C51A 1.3900 . n
C51A C52A 1.3900 . n
C52A C53A 1.3900 . n
C53A C54A 1.3900 . n
O9B C55B 1.36(8) . n
O9B C52B 1.49(4) . n
C49B C50B 1.3900 . n
C49B C54B 1.3900 . n
C50B C51B 1.3900 . n
C51B C52B 1.3900 . n
C52B C53B 1.3900 . n
C53B C54B 1.3900 . n
O10A C62A 1.43(5) . n
O10A C59A 1.48(4) . n
C56A C57A 1.3900 . n
C56A C61A 1.3900 . n
C57A C58A 1.3900 . n
C58A C59A 1.3900 . n
C59A C60A 1.3900 . n
C60A C61A 1.3900 . n
O10B C59B 1.53(5) . n
O10B C62B 1.63(10) . n
C56B C57B 1.3900 . n
C56B C61B 1.3900 . n
C57B C58B 1.3900 . n
C58B C59B 1.3900 . n
C59B C60B 1.3900 . n
C60B C61B 1.3900 . n
Cl1A C63A 1.74(4) . n
Cl2A C63A 1.65(4) . n
Cl1B C63B 1.75(8) . n
Cl2B C63B 1.63(8) . n
